data_7214824
loop_
_publ_author_name
'Suhonen, Aku'
'Nauha, Elisa'
'Salorinne, Kirsi'
'Helttunen, Kaisa'
'Nissinen, Maija'

_publ_section_title
;
 Structural analysis of two foldamer-type oligoamides -- the effect of
 hydrogen bonding on solvate formation, crystal structures and molecular
 conformation
;
_journal_issue 21
_journal_name_full CrystEngComm
_journal_page_first 7398
_journal_paper_doi 10.1039/c2ce25981h
_journal_volume 14
_journal_year 2012
_chemical_formula_moiety 'C33 H25 N5 O4, C2 H6 O'
_chemical_formula_sum 'C35 H31 N5 O5'
_chemical_formula_weight 601.65
_chemical_name_systematic
;
?
;
_space_group_IT_number 14
_symmetry_cell_setting monoclinic
_symmetry_space_group_name_Hall '-P 2yn'
_symmetry_space_group_name_H-M 'P 1 21/n 1'
_atom_sites_solution_hydrogens geom
_atom_sites_solution_primary direct
_atom_sites_solution_secondary difmap
_audit_creation_method SHELXL-97
_cell_angle_alpha 90.00
_cell_angle_beta 103.633(2)
_cell_angle_gamma 90.00
_cell_formula_units_Z 4
_cell_length_a 13.2559(4)
_cell_length_b 16.6185(6)
_cell_length_c 13.9389(6)
_cell_measurement_temperature 173(2)
_cell_volume 2984.13(19)
_computing_structure_refinement 'SHELXL-97 (Sheldrick, 1997)'
_computing_structure_solution 'SHELXS-97 (Sheldrick, 1990)'
_diffrn_ambient_temperature 173(2)
_diffrn_measured_fraction_theta_full 0.965
_diffrn_measured_fraction_theta_max 0.965
_diffrn_radiation_monochromator graphite
_diffrn_radiation_source 'fine-focus sealed tube'
_diffrn_radiation_type CuK\a
_diffrn_radiation_wavelength 1.54178
_diffrn_reflns_av_R_equivalents 0.0533
_diffrn_reflns_av_sigmaI/netI 0.0616
_diffrn_reflns_limit_h_max 15
_diffrn_reflns_limit_h_min -15
_diffrn_reflns_limit_k_max 17
_diffrn_reflns_limit_k_min -19
_diffrn_reflns_limit_l_max 16
_diffrn_reflns_limit_l_min -16
_diffrn_reflns_number 8338
_diffrn_reflns_theta_full 66.88
_diffrn_reflns_theta_max 66.88
_diffrn_reflns_theta_min 4.21
_exptl_absorpt_coefficient_mu 0.744
_exptl_absorpt_correction_T_max 0.9637
_exptl_absorpt_correction_T_min 0.8300
_exptl_absorpt_correction_type multi-scan
_exptl_absorpt_process_details
;
Denzo (otwinowski, Borek, Majewski & Minor, 2003)
;
_exptl_crystal_colour colorless
_exptl_crystal_density_diffrn 1.339
_exptl_crystal_density_method 'not measured'
_exptl_crystal_description plate
_exptl_crystal_F_000 1264
_exptl_crystal_size_max 0.26
_exptl_crystal_size_mid 0.18
_exptl_crystal_size_min 0.05
_refine_diff_density_max 0.212
_refine_diff_density_min -0.226
_refine_diff_density_rms 0.049
_refine_ls_extinction_method none
_refine_ls_goodness_of_fit_ref 1.025
_refine_ls_hydrogen_treatment mixed
_refine_ls_matrix_type full
_refine_ls_number_parameters 422
_refine_ls_number_reflns 5123
_refine_ls_number_restraints 1
_refine_ls_restrained_S_all 1.025
_refine_ls_R_factor_all 0.0891
_refine_ls_R_factor_gt 0.0551
_refine_ls_shift/su_max 0.000
_refine_ls_shift/su_mean 0.000
_refine_ls_structure_factor_coef Fsqd
_refine_ls_weighting_details 'calc w=1/[\s^2^(Fo^2^)+(0.0579P)^2^+1.6766P] where P=(Fo^2^+2Fc^2^)/3'
_refine_ls_weighting_scheme calc
_refine_ls_wR_factor_gt 0.1237
_refine_ls_wR_factor_ref 0.1441
_reflns_number_gt 3538
_reflns_number_total 5123
_reflns_threshold_expression >2sigma(I)
_cod_data_source_file c2ce25981h.txt
_cod_data_source_block 3-EtOH
_cod_original_sg_symbol_H-M P21/n
_cod_database_code 7214824

loop_
_symmetry_equiv_pos_as_xyz
'x, y, z'
'-x+1/2, y+1/2, -z+1/2'
'-x, -y, -z'
'x-1/2, -y-1/2, z-1/2'

loop_
_atom_site_label
_atom_site_type_symbol
_atom_site_fract_x
_atom_site_fract_y
_atom_site_fract_z
_atom_site_U_iso_or_equiv
_atom_site_adp_type
_atom_site_occupancy
_atom_site_symmetry_multiplicity
_atom_site_calc_flag
_atom_site_refinement_flags
O1 O 0.09864(15) 0.32117(12) 0.54147(13) 0.0451(5) Uani 1 1 d .
O2 O 0.10292(18) -0.03539(12) 0.45689(14) 0.0556(6) Uani 1 1 d .
O3 O 0.12833(17) -0.08123(12) 0.96217(15) 0.0506(5) Uani 1 1 d .
O4 O 0.30223(13) 0.11236(10) 0.77729(12) 0.0327(4) Uani 1 1 d .
N1 N 0.19791(17) 0.21925(13) 0.61821(16) 0.0317(5) Uani 1 1 d .
H1N H 0.221(2) 0.1935(17) 0.672(2) 0.038 Uiso 1 1 d .
N2 N 0.18715(18) 0.05135(13) 0.57518(16) 0.0356(5) Uani 1 1 d .
H2N H 0.204(2) 0.0607(17) 0.638(2) 0.043 Uiso 1 1 d .
N3 N 0.21800(17) 0.01446(14) 0.89797(16) 0.0351(5) Uani 1 1 d .
H3N H 0.233(2) 0.0328(17) 0.838(2) 0.042 Uiso 1 1 d .
N4 N 0.40529(17) 0.11188(14) 0.93271(15) 0.0331(5) Uani 1 1 d .
H4N H 0.468(2) 0.1246(17) 0.969(2) 0.040 Uiso 1 1 d .
N5 N 0.14398(16) -0.04146(13) 0.71679(16) 0.0346(5) Uani 1 1 d .
C1 C 0.1908(2) 0.28988(18) 0.8068(2) 0.0437(7) Uani 1 1 d .
H1 H 0.2361 0.2455 0.8075 0.052 Uiso 1 1 calc R
C2 C 0.1811(3) 0.32327(19) 0.8951(2) 0.0509(8) Uani 1 1 d .
H2 H 0.2191 0.3014 0.9559 0.061 Uiso 1 1 calc R
C3 C 0.1166(2) 0.38809(17) 0.8951(2) 0.0452(7) Uani 1 1 d .
H3 H 0.1098 0.4110 0.9557 0.054 Uiso 1 1 calc R
C4 C 0.0621(2) 0.41956(17) 0.8070(2) 0.0446(7) Uani 1 1 d .
H4 H 0.0176 0.4644 0.8068 0.054 Uiso 1 1 calc R
C5 C 0.0716(2) 0.38629(17) 0.7187(2) 0.0404(7) Uani 1 1 d .
H5 H 0.0342 0.4089 0.6581 0.048 Uiso 1 1 calc R
C6 C 0.13542(19) 0.32022(15) 0.71773(19) 0.0326(6) Uani 1 1 d .
C7 C 0.14172(19) 0.28730(16) 0.61890(19) 0.0320(6) Uani 1 1 d .
C8 C 0.22862(19) 0.18854(16) 0.53351(18) 0.0318(6) Uani 1 1 d .
C9 C 0.2682(2) 0.24066(17) 0.47370(19) 0.0408(7) Uani 1 1 d .
H9 H 0.2710 0.2968 0.4871 0.049 Uiso 1 1 calc R
C10 C 0.3033(3) 0.21168(19) 0.3954(2) 0.0502(8) Uani 1 1 d .
H10 H 0.3297 0.2479 0.3545 0.060 Uiso 1 1 calc R
C11 C 0.3005(3) 0.1303(2) 0.3755(2) 0.0511(8) Uani 1 1 d .
H11 H 0.3250 0.1105 0.3212 0.061 Uiso 1 1 calc R
C12 C 0.2621(2) 0.07776(18) 0.4345(2) 0.0434(7) Uani 1 1 d .
H12 H 0.2611 0.0217 0.4210 0.052 Uiso 1 1 calc R
C13 C 0.2249(2) 0.10594(16) 0.51372(18) 0.0345(6) Uani 1 1 d .
C14 C 0.1318(2) -0.01561(16) 0.5438(2) 0.0393(7) Uani 1 1 d .
C15 C 0.1052(2) -0.06598(16) 0.6238(2) 0.0368(6) Uani 1 1 d .
C16 C 0.0416(2) -0.13281(17) 0.6005(2) 0.0450(7) Uani 1 1 d .
H16 H 0.0151 -0.1481 0.5336 0.054 Uiso 1 1 calc R
C17 C 0.0174(2) -0.17653(18) 0.6756(2) 0.0467(7) Uani 1 1 d .
H17 H -0.0259 -0.2227 0.6617 0.056 Uiso 1 1 calc R
C18 C 0.0576(2) -0.15205(17) 0.7726(2) 0.0430(7) Uani 1 1 d .
H18 H 0.0428 -0.1814 0.8261 0.052 Uiso 1 1 calc R
C19 C 0.1198(2) -0.08407(16) 0.7896(2) 0.0358(6) Uani 1 1 d .
C20 C 0.1557(2) -0.05058(16) 0.8927(2) 0.0376(6) Uani 1 1 d .
C21 C 0.2396(2) 0.07174(16) 0.97498(18) 0.0348(6) Uani 1 1 d .
C22 C 0.1714(2) 0.08349(19) 1.0368(2) 0.0432(7) Uani 1 1 d .
H22 H 0.1108 0.0512 1.0283 0.052 Uiso 1 1 calc R
C23 C 0.1913(2) 0.14111(19) 1.1094(2) 0.0476(8) Uani 1 1 d .
H23 H 0.1450 0.1476 1.1515 0.057 Uiso 1 1 calc R
C24 C 0.2777(2) 0.18951(18) 1.1217(2) 0.0451(7) Uani 1 1 d .
H24 H 0.2906 0.2297 1.1716 0.054 Uiso 1 1 calc R
C25 C 0.3455(2) 0.17925(17) 1.06078(18) 0.0387(7) Uani 1 1 d .
H25 H 0.4052 0.2125 1.0691 0.046 Uiso 1 1 calc R
C26 C 0.3270(2) 0.12072(16) 0.98758(18) 0.0324(6) Uani 1 1 d .
C27 C 0.38993(19) 0.11110(15) 0.83318(18) 0.0297(6) Uani 1 1 d .
C28 C 0.4852(2) 0.10888(15) 0.79402(18) 0.0308(6) Uani 1 1 d .
C29 C 0.5797(2) 0.07776(16) 0.8470(2) 0.0361(6) Uani 1 1 d .
H29 H 0.5855 0.0568 0.9115 0.043 Uiso 1 1 calc R
C30 C 0.6651(2) 0.07730(18) 0.8059(2) 0.0438(7) Uani 1 1 d .
H30 H 0.7290 0.0553 0.8418 0.053 Uiso 1 1 calc R
C31 C 0.6576(2) 0.10883(18) 0.7127(2) 0.0464(7) Uani 1 1 d .
H31 H 0.7168 0.1091 0.6852 0.056 Uiso 1 1 calc R
C32 C 0.5643(2) 0.13998(18) 0.6592(2) 0.0439(7) Uani 1 1 d .
H32 H 0.5594 0.1620 0.5953 0.053 Uiso 1 1 calc R
C33 C 0.4783(2) 0.13883(16) 0.69941(19) 0.0356(6) Uani 1 1 d .
H33 H 0.4138 0.1587 0.6620 0.043 Uiso 1 1 calc R
O100 O 0.9483(3) 0.16513(14) 0.67221(18) 0.0836(9) Uani 1 1 d D
H100 H 0.934(4) 0.127(2) 0.630(3) 0.100 Uiso 1 1 d D
C100 C 0.9447(3) 0.0762(3) 0.8054(3) 0.0695(11) Uani 1 1 d .
H10A H 0.8845 0.1018 0.8222 0.104 Uiso 1 1 calc R
H10B H 0.9897 0.0533 0.8651 0.104 Uiso 1 1 calc R
H10C H 0.9210 0.0333 0.7571 0.104 Uiso 1 1 calc R
C101 C 1.0026(3) 0.1362(2) 0.7633(2) 0.0592(9) Uani 1 1 d .
H10D H 1.0201 0.1819 0.8098 0.071 Uiso 1 1 calc R
H10E H 1.0685 0.1119 0.7558 0.071 Uiso 1 1 calc R

loop_
_atom_site_aniso_label
_atom_site_aniso_U_11
_atom_site_aniso_U_22
_atom_site_aniso_U_33
_atom_site_aniso_U_23
_atom_site_aniso_U_13
_atom_site_aniso_U_12
O1 0.0466(11) 0.0548(12) 0.0320(10) 0.0079(9) 0.0055(9) 0.0156(10)
O2 0.0745(15) 0.0507(12) 0.0337(11) -0.0054(9) -0.0034(10) -0.0114(11)
O3 0.0625(13) 0.0444(11) 0.0495(12) 0.0099(10) 0.0226(11) -0.0060(11)
O4 0.0303(9) 0.0383(10) 0.0278(9) 0.0016(8) 0.0032(8) -0.0004(8)
N1 0.0368(12) 0.0327(12) 0.0244(11) 0.0047(9) 0.0053(9) 0.0035(10)
N2 0.0458(13) 0.0325(12) 0.0265(11) -0.0020(10) 0.0048(10) -0.0018(11)
N3 0.0356(12) 0.0402(13) 0.0300(12) 0.0010(10) 0.0091(10) -0.0038(11)
N4 0.0291(11) 0.0439(13) 0.0242(11) -0.0021(10) 0.0022(9) -0.0005(11)
N5 0.0327(12) 0.0311(11) 0.0388(13) 0.0025(10) 0.0062(10) 0.0006(10)
C1 0.0503(17) 0.0434(16) 0.0363(15) 0.0019(13) 0.0080(13) 0.0149(14)
C2 0.064(2) 0.0512(18) 0.0365(16) 0.0044(14) 0.0097(15) 0.0160(17)
C3 0.0578(19) 0.0442(16) 0.0371(15) -0.0033(13) 0.0180(14) -0.0011(16)
C4 0.0527(18) 0.0340(15) 0.0483(17) -0.0014(13) 0.0143(15) 0.0062(14)
C5 0.0441(16) 0.0381(15) 0.0371(15) 0.0025(13) 0.0057(13) 0.0041(14)
C6 0.0301(13) 0.0318(14) 0.0360(14) 0.0011(11) 0.0081(11) -0.0022(12)
C7 0.0265(12) 0.0350(14) 0.0326(14) 0.0041(11) 0.0034(11) 0.0015(12)
C8 0.0319(13) 0.0372(14) 0.0245(12) 0.0006(11) 0.0034(10) 0.0008(12)
C9 0.0477(16) 0.0390(15) 0.0359(15) 0.0017(13) 0.0102(13) -0.0042(14)
C10 0.062(2) 0.0520(19) 0.0396(16) 0.0058(14) 0.0193(15) -0.0057(16)
C11 0.063(2) 0.061(2) 0.0349(16) -0.0011(15) 0.0212(15) 0.0060(17)
C12 0.0531(18) 0.0437(16) 0.0342(15) -0.0020(13) 0.0116(14) 0.0071(15)
C13 0.0383(14) 0.0373(14) 0.0271(13) 0.0003(12) 0.0057(11) 0.0020(13)
C14 0.0422(16) 0.0351(15) 0.0367(15) -0.0007(13) 0.0014(13) 0.0028(13)
C15 0.0362(14) 0.0326(14) 0.0380(15) 0.0009(12) 0.0018(12) -0.0003(13)
C16 0.0448(16) 0.0363(15) 0.0486(17) 0.0002(14) 0.0002(14) -0.0010(14)
C17 0.0394(16) 0.0361(15) 0.0598(19) 0.0036(15) 0.0019(14) -0.0052(14)
C18 0.0364(15) 0.0338(15) 0.0581(18) 0.0077(14) 0.0096(14) -0.0016(13)
C19 0.0334(14) 0.0316(14) 0.0423(15) 0.0026(12) 0.0087(12) 0.0027(12)
C20 0.0366(15) 0.0352(15) 0.0414(16) 0.0087(13) 0.0098(12) 0.0019(13)
C21 0.0362(14) 0.0386(15) 0.0284(13) 0.0057(12) 0.0050(11) 0.0069(13)
C22 0.0382(15) 0.0550(18) 0.0380(15) 0.0051(14) 0.0125(13) 0.0051(14)
C23 0.0473(18) 0.0580(19) 0.0416(16) 0.0023(15) 0.0185(14) 0.0071(16)
C24 0.0570(19) 0.0488(17) 0.0310(14) -0.0026(13) 0.0132(13) 0.0091(16)
C25 0.0430(15) 0.0443(16) 0.0263(13) 0.0004(12) 0.0034(12) 0.0054(14)
C26 0.0336(13) 0.0367(14) 0.0255(12) 0.0034(11) 0.0042(11) 0.0054(12)
C27 0.0328(14) 0.0271(13) 0.0283(13) -0.0004(11) 0.0052(11) -0.0007(12)
C28 0.0321(13) 0.0293(13) 0.0303(13) -0.0041(11) 0.0063(11) -0.0017(12)
C29 0.0357(14) 0.0395(15) 0.0318(14) -0.0003(12) 0.0052(12) 0.0009(13)
C30 0.0342(15) 0.0521(17) 0.0448(17) 0.0007(14) 0.0090(13) 0.0055(14)
C31 0.0415(16) 0.0519(18) 0.0507(17) 0.0010(15) 0.0204(14) 0.0021(15)
C32 0.0516(18) 0.0477(17) 0.0358(15) 0.0024(13) 0.0172(14) 0.0024(15)
C33 0.0370(14) 0.0364(14) 0.0322(14) 0.0012(12) 0.0059(12) 0.0023(13)
O100 0.137(3) 0.0485(14) 0.0533(15) 0.0045(12) -0.0022(16) 0.0087(16)
C100 0.0456(19) 0.103(3) 0.061(2) 0.022(2) 0.0154(17) 0.009(2)
C101 0.056(2) 0.071(2) 0.0511(19) 0.0040(17) 0.0137(16) 0.0088(18)

loop_
_atom_type_symbol
_atom_type_description
_atom_type_scat_dispersion_real
_atom_type_scat_dispersion_imag
_atom_type_scat_source
C C 0.0181 0.0091 'International Tables Vol C Tables 4.2.6.8 and 6.1.1.4'
H H 0.0000 0.0000 'International Tables Vol C Tables 4.2.6.8 and 6.1.1.4'
N N 0.0311 0.0180 'International Tables Vol C Tables 4.2.6.8 and 6.1.1.4'
O O 0.0492 0.0322 'International Tables Vol C Tables 4.2.6.8 and 6.1.1.4'

loop_
_geom_angle_atom_site_label_1
_geom_angle_atom_site_label_2
_geom_angle_atom_site_label_3
_geom_angle
C7 N1 C8 124.6(2)
C7 N1 H1N 119.8(19)
C8 N1 H1N 115.5(19)
C14 N2 C13 125.1(2)
C14 N2 H2N 118(2)
C13 N2 H2N 117(2)
C20 N3 C21 126.3(2)
C20 N3 H3N 117.6(17)
C21 N3 H3N 113.7(17)
C27 N4 C26 126.5(2)
C27 N4 H4N 118.5(18)
C26 N4 H4N 111.7(18)
C19 N5 C15 117.8(2)
C6 C1 C2 120.8(3)
C6 C1 H1 119.6
C2 C1 H1 119.6
C3 C2 C1 120.2(3)
C3 C2 H2 119.9
C1 C2 H2 119.9
C4 C3 C2 119.6(3)
C4 C3 H3 120.2
C2 C3 H3 120.2
C3 C4 C5 120.3(3)
C3 C4 H4 119.8
C5 C4 H4 119.8
C4 C5 C6 120.6(3)
C4 C5 H5 119.7
C6 C5 H5 119.7
C1 C6 C5 118.5(3)
C1 C6 C7 124.0(2)
C5 C6 C7 117.5(2)
O1 C7 N1 121.1(2)
O1 C7 C6 121.5(2)
N1 C7 C6 117.4(2)
C9 C8 C13 119.7(2)
C9 C8 N1 119.6(2)
C13 C8 N1 120.6(2)
C10 C9 C8 120.4(3)
C10 C9 H9 119.8
C8 C9 H9 119.8
C9 C10 C11 120.4(3)
C9 C10 H10 119.8
C11 C10 H10 119.8
C12 C11 C10 119.9(3)
C12 C11 H11 120.0
C10 C11 H11 120.0
C11 C12 C13 120.7(3)
C11 C12 H12 119.7
C13 C12 H12 119.7
C12 C13 C8 118.9(2)
C12 C13 N2 120.4(2)
C8 C13 N2 120.7(2)
O2 C14 N2 124.2(3)
O2 C14 C15 120.7(3)
N2 C14 C15 115.1(2)
N5 C15 C16 123.0(3)
N5 C15 C14 116.4(2)
C16 C15 C14 120.6(3)
C17 C16 C15 118.9(3)
C17 C16 H16 120.6
C15 C16 H16 120.6
C16 C17 C18 118.8(3)
C16 C17 H17 120.6
C18 C17 H17 120.6
C19 C18 C17 118.7(3)
C19 C18 H18 120.6
C17 C18 H18 120.6
N5 C19 C18 122.8(3)
N5 C19 C20 116.7(2)
C18 C19 C20 120.3(3)
O3 C20 N3 125.6(3)
O3 C20 C19 120.9(3)
N3 C20 C19 113.5(2)
C26 C21 C22 118.6(3)
C26 C21 N3 120.2(2)
C22 C21 N3 121.1(3)
C23 C22 C21 120.7(3)
C23 C22 H22 119.6
C21 C22 H22 119.6
C22 C23 C24 120.6(3)
C22 C23 H23 119.7
C24 C23 H23 119.7
C23 C24 C25 119.5(3)
C23 C24 H24 120.2
C25 C24 H24 120.2
C24 C25 C26 120.6(3)
C24 C25 H25 119.7
C26 C25 H25 119.7
C25 C26 C21 119.9(2)
C25 C26 N4 116.0(2)
C21 C26 N4 123.9(2)
O4 C27 N4 122.5(2)
O4 C27 C28 121.4(2)
N4 C27 C28 116.1(2)
C33 C28 C29 118.9(2)
C33 C28 C27 117.8(2)
C29 C28 C27 123.2(2)
C30 C29 C28 120.2(3)
C30 C29 H29 119.9
C28 C29 H29 119.9
C31 C30 C29 120.2(3)
C31 C30 H30 119.9
C29 C30 H30 119.9
C30 C31 C32 120.3(3)
C30 C31 H31 119.8
C32 C31 H31 119.8
C33 C32 C31 119.5(3)
C33 C32 H32 120.2
C31 C32 H32 120.2
C32 C33 C28 120.8(3)
C32 C33 H33 119.6
C28 C33 H33 119.6
C101 O100 H100 111(3)
C101 C100 H10A 109.5
C101 C100 H10B 109.5
H10A C100 H10B 109.5
C101 C100 H10C 109.5
H10A C100 H10C 109.5
H10B C100 H10C 109.5
O100 C101 C100 113.3(3)
O100 C101 H10D 108.9
C100 C101 H10D 108.9
O100 C101 H10E 108.9
C100 C101 H10E 108.9
H10D C101 H10E 107.7

loop_
_geom_bond_atom_site_label_1
_geom_bond_atom_site_label_2
_geom_bond_distance
O1 C7 1.232(3)
O2 C14 1.226(3)
O3 C20 1.223(3)
O4 C27 1.238(3)
N1 C7 1.356(3)
N1 C8 1.431(3)
N1 H1N 0.86(3)
N2 C14 1.348(3)
N2 C13 1.417(3)
N2 H2N 0.87(3)
N3 C20 1.352(3)
N3 C21 1.413(3)
N3 H3N 0.95(3)
N4 C27 1.354(3)
N4 C26 1.434(3)
N4 H4N 0.89(3)
N5 C19 1.337(3)
N5 C15 1.340(3)
C1 C6 1.380(4)
C1 C2 1.383(4)
C1 H1 0.9500
C2 C3 1.375(4)
C2 H2 0.9500
C3 C4 1.373(4)
C3 H3 0.9500
C4 C5 1.383(4)
C4 H4 0.9500
C5 C6 1.388(4)
C5 H5 0.9500
C6 C7 1.503(4)
C8 C9 1.388(4)
C8 C13 1.399(4)
C9 C10 1.371(4)
C9 H9 0.9500
C10 C11 1.379(5)
C10 H10 0.9500
C11 C12 1.376(4)
C11 H11 0.9500
C12 C13 1.393(4)
C12 H12 0.9500
C14 C15 1.502(4)
C15 C16 1.386(4)
C16 C17 1.373(4)
C16 H16 0.9500
C17 C18 1.392(4)
C17 H17 0.9500
C18 C19 1.385(4)
C18 H18 0.9500
C19 C20 1.510(4)
C21 C26 1.393(4)
C21 C22 1.401(4)
C22 C23 1.373(4)
C22 H22 0.9500
C23 C24 1.376(4)
C23 H23 0.9500
C24 C25 1.386(4)
C24 H24 0.9500
C25 C26 1.389(4)
C25 H25 0.9500
C27 C28 1.489(4)
C28 C33 1.392(4)
C28 C29 1.396(4)
C29 C30 1.384(4)
C29 H29 0.9500
C30 C31 1.383(4)
C30 H30 0.9500
C31 C32 1.385(4)
C31 H31 0.9500
C32 C33 1.384(4)
C32 H32 0.9500
C33 H33 0.9500
O100 C101 1.389(4)
O100 H100 0.861(19)
C100 C101 1.463(5)
C100 H10A 0.9800
C100 H10B 0.9800
C100 H10C 0.9800
C101 H10D 0.9900
C101 H10E 0.9900

loop_
_geom_torsion_atom_site_label_1
_geom_torsion_atom_site_label_2
_geom_torsion_atom_site_label_3
_geom_torsion_atom_site_label_4
_geom_torsion
C6 C1 C2 C3 -0.7(5)
C1 C2 C3 C4 -0.2(5)
C2 C3 C4 C5 0.1(5)
C3 C4 C5 C6 0.7(4)
C2 C1 C6 C5 1.5(4)
C2 C1 C6 C7 180.0(3)
C4 C5 C6 C1 -1.5(4)
C4 C5 C6 C7 179.9(3)
C8 N1 C7 O1 11.8(4)
C8 N1 C7 C6 -167.4(2)
C1 C6 C7 O1 -172.9(3)
C5 C6 C7 O1 5.6(4)
C1 C6 C7 N1 6.3(4)
C5 C6 C7 N1 -175.2(2)
C7 N1 C8 C9 44.5(4)
C7 N1 C8 C13 -139.3(3)
C13 C8 C9 C10 0.2(4)
N1 C8 C9 C10 176.4(3)
C8 C9 C10 C11 -0.5(5)
C9 C10 C11 C12 0.1(5)
C10 C11 C12 C13 0.7(5)
C11 C12 C13 C8 -1.1(4)
C11 C12 C13 N2 -178.9(3)
C9 C8 C13 C12 0.6(4)
N1 C8 C13 C12 -175.6(2)
C9 C8 C13 N2 178.4(2)
N1 C8 C13 N2 2.2(4)
C14 N2 C13 C12 -37.8(4)
C14 N2 C13 C8 144.4(3)
C13 N2 C14 O2 -3.8(4)
C13 N2 C14 C15 177.1(2)
C19 N5 C15 C16 0.2(4)
C19 N5 C15 C14 178.6(2)
O2 C14 C15 N5 177.2(3)
N2 C14 C15 N5 -3.7(4)
O2 C14 C15 C16 -4.4(4)
N2 C14 C15 C16 174.8(2)
N5 C15 C16 C17 -0.5(4)
C14 C15 C16 C17 -178.8(3)
C15 C16 C17 C18 0.1(4)
C16 C17 C18 C19 0.5(4)
C15 N5 C19 C18 0.6(4)
C15 N5 C19 C20 -174.2(2)
C17 C18 C19 N5 -0.9(4)
C17 C18 C19 C20 173.7(3)
C21 N3 C20 O3 -18.7(4)
C21 N3 C20 C19 160.7(2)
N5 C19 C20 O3 172.7(2)
C18 C19 C20 O3 -2.2(4)
N5 C19 C20 N3 -6.8(3)
C18 C19 C20 N3 178.3(2)
C20 N3 C21 C26 160.3(2)
C20 N3 C21 C22 -23.1(4)
C26 C21 C22 C23 -1.2(4)
N3 C21 C22 C23 -177.9(3)
C21 C22 C23 C24 1.2(4)
C22 C23 C24 C25 -0.7(4)
C23 C24 C25 C26 0.0(4)
C24 C25 C26 C21 0.0(4)
C24 C25 C26 N4 -176.3(2)
C22 C21 C26 C25 0.5(4)
N3 C21 C26 C25 177.3(2)
C22 C21 C26 N4 176.6(2)
N3 C21 C26 N4 -6.7(4)
C27 N4 C26 C25 -129.2(3)
C27 N4 C26 C21 54.7(4)
C26 N4 C27 O4 -5.4(4)
C26 N4 C27 C28 174.4(2)
O4 C27 C28 C33 24.4(4)
N4 C27 C28 C33 -155.4(2)
O4 C27 C28 C29 -155.0(3)
N4 C27 C28 C29 25.2(4)
C33 C28 C29 C30 0.4(4)
C27 C28 C29 C30 179.7(2)
C28 C29 C30 C31 1.0(4)
C29 C30 C31 C32 -1.0(5)
C30 C31 C32 C33 -0.4(5)
C31 C32 C33 C28 1.8(4)
C29 C28 C33 C32 -1.8(4)
C27 C28 C33 C32 178.8(2)
